data_7060843
loop_
_publ_author_name
'Mason, Helen E.'
'Musselle-Sexton, Jake R. C.'
'Howard, Judith A. K.'
'Probert, Michael R.'
'Sparkes, Hazel A.'

_publ_section_title
;
 Structural studies into the spin crossover behaviour of Fe(abpt)2(NCS)2
 polymorphs B and D
;
_journal_issue 31
_journal_name_full 'New Journal of Chemistry'
_journal_page_first 14014
_journal_page_last 14023
_journal_paper_doi 10.1039/D1NJ02607K
_journal_volume 45
_journal_year 2021
_chemical_formula_moiety '2(C13 H10 Fe0.5 N7 S)'
_chemical_formula_sum 'C26 H20 Fe N14 S2'
_chemical_formula_weight 648.53
_space_group_crystal_system monoclinic
_space_group_IT_number 14
_space_group_name_Hall '-P 2ybc'
_space_group_name_H-M_alt 'P 1 21/c 1'
_atom_sites_solution_hydrogens mixed
_atom_sites_solution_primary direct
_audit_creation_date 2020-01-22
_audit_creation_method
;
Olex2 1.3
(compiled Nov 21 2019 18:26:39 for OlexSys, GUI svn.r6003)
;
_audit_update_record
;
2021-05-27 deposited with the CCDC.	2021-07-12 downloaded from the CCDC.
;
_cell_angle_alpha 90
_cell_angle_beta 107.6570(10)
_cell_angle_gamma 90
_cell_formula_units_Z 4
_cell_length_a 10.8076(3)
_cell_length_b 15.7173(5)
_cell_length_c 17.0045(5)
_cell_measurement_reflns_used 9972
_cell_measurement_temperature 75(2)
_cell_measurement_theta_max 28.25
_cell_measurement_theta_min 2.36
_cell_volume 2752.41(14)
_computing_molecular_graphics 'Olex2 1.3 (Dolomanov et al., 2009)'
_computing_publication_material 'Olex2 1.3 (Dolomanov et al., 2009)'
_computing_structure_refinement 'SHELXL 2017/1 (Sheldrick, 2015)'
_computing_structure_solution 'SHELXS  (Sheldrick, 2008)'
_diffrn_ambient_temperature 75(2)
_diffrn_detector 'CCD area detector'
_diffrn_detector_area_resol_mean 7.9
_diffrn_detector_type 'Bruker SMART CCD 1K area detector'
_diffrn_measured_fraction_theta_full 0.999
_diffrn_measured_fraction_theta_max 0.999
_diffrn_measurement_device 'three-circle diffractometer'
_diffrn_measurement_device_type 'Bruker SMART CCD 1K area detector'
_diffrn_measurement_method 'phi and omega scans'
_diffrn_radiation_monochromator graphite
_diffrn_radiation_probe x-ray
_diffrn_radiation_type MoK\a
_diffrn_radiation_wavelength 0.71073
_diffrn_reflns_av_R_equivalents 0.0289
_diffrn_reflns_av_unetI/netI 0.0321
_diffrn_reflns_Laue_measured_fraction_full 0.999
_diffrn_reflns_Laue_measured_fraction_max 0.999
_diffrn_reflns_limit_h_max 13
_diffrn_reflns_limit_h_min -10
_diffrn_reflns_limit_k_max 19
_diffrn_reflns_limit_k_min -19
_diffrn_reflns_limit_l_max 18
_diffrn_reflns_limit_l_min -21
_diffrn_reflns_number 16384
_diffrn_reflns_point_group_measured_fraction_full 0.999
_diffrn_reflns_point_group_measured_fraction_max 0.999
_diffrn_reflns_theta_full 26.000
_diffrn_reflns_theta_max 26.371
_diffrn_reflns_theta_min 1.805
_diffrn_source 'sealed X-ray tube'
_diffrn_source_target Mo
_exptl_absorpt_coefficient_mu 0.747
_exptl_absorpt_correction_T_max 0.8898
_exptl_absorpt_correction_T_min 0.7543
_exptl_absorpt_correction_type multi-scan
_exptl_absorpt_process_details 'SADABS-2008/1 (Bruker,2008) was used for absorption correction.'
_exptl_crystal_colour red
_exptl_crystal_colour_primary red
_exptl_crystal_density_diffrn 1.565
_exptl_crystal_description block
_exptl_crystal_F_000 1328
_exptl_crystal_size_max 0.4
_exptl_crystal_size_mid 0.24
_exptl_crystal_size_min 0.16
_refine_diff_density_max 0.341
_refine_diff_density_min -0.380
_refine_diff_density_rms 0.058
_refine_ls_extinction_method none
_refine_ls_goodness_of_fit_ref 1.027
_refine_ls_hydrogen_treatment mixed
_refine_ls_matrix_type full
_refine_ls_number_parameters 403
_refine_ls_number_reflns 5631
_refine_ls_number_restraints 0
_refine_ls_restrained_S_all 1.027
_refine_ls_R_factor_all 0.0377
_refine_ls_R_factor_gt 0.0296
_refine_ls_shift/su_max 0.000
_refine_ls_shift/su_mean 0.000
_refine_ls_structure_factor_coef Fsqd
_refine_ls_weighting_details 'w=1/[\s^2^(Fo^2^)+(0.0280P)^2^+1.9802P] where P=(Fo^2^+2Fc^2^)/3'
_refine_ls_weighting_scheme calc
_refine_ls_wR_factor_gt 0.0693
_refine_ls_wR_factor_ref 0.0729
_reflns_Friedel_coverage 0.000
_reflns_number_gt 4807
_reflns_number_total 5631
_reflns_threshold_expression 'I > 2\s(I)'
_cod_data_source_file d1nj02607k2.cif
_cod_data_source_block D_75K
_cod_depositor_comments 'Adding full bibliography for 7060820--7060846.cif.'
_cod_database_code 7060843
_shelx_shelxl_version_number 2017/1
_shelx_space_group_comment
;
The symmetry employed for this shelxl refinement is uniquely defined
by the following loop, which should always be used as a source of
symmetry information in preference to the above space-group names.
They are only intended as comments.
;
_shelx_estimated_absorpt_t_max 0.890
_shelx_estimated_absorpt_t_min 0.754
_olex2_refinement_description
;
1. Fixed Uiso
 At 1.2 times of:
  All C(H) groups, All N(H,H) groups
2.a Aromatic/amide H refined with riding coordinates:
 C2(H2), C3(H3), C4(H4), C5(H5), C15(H15), C16(H16), C17(H17), C18(H18),
 C23(H23), C24(H24), C25(H25), C26(H26), C13(H13), C12(H12), C10(H10), C11(H11)
;
_olex2_submission_special_instructions 'No special instructions were received'

loop_
_space_group_symop_operation_xyz
'x, y, z'
'-x, y+1/2, -z+1/2'
'-x, -y, -z'
'x, -y-1/2, z-1/2'

loop_
_atom_site_label
_atom_site_type_symbol
_atom_site_fract_x
_atom_site_fract_y
_atom_site_fract_z
_atom_site_U_iso_or_equiv
_atom_site_adp_type
_atom_site_occupancy
_atom_site_site_symmetry_order
_atom_site_calc_flag
_atom_site_refinement_flags_posn
_atom_site_refinement_flags_adp
_atom_site_refinement_flags_occupancy
_atom_site_disorder_assembly
_atom_site_disorder_group
Fe1 Fe 0.000000 0.500000 0.000000 0.01051(9) Uani 1 2 d S . P . .
Fe2 Fe 0.000000 0.500000 0.500000 0.01013(9) Uani 1 2 d S . P . .
S1 S -0.16926(4) 0.43300(3) 0.22727(3) 0.01509(10) Uani 1 1 d . . . . .
S2 S 0.43453(4) 0.54884(3) 0.66781(3) 0.02094(11) Uani 1 1 d . . . . .
N1 N -0.04508(15) 0.46058(10) 0.10707(10) 0.0165(3) Uani 1 1 d . . . . .
N2 N 0.13111(14) 0.59894(9) 0.07294(9) 0.0126(3) Uani 1 1 d . . . . .
N3 N 0.18805(14) 0.44089(9) 0.03960(9) 0.0135(3) Uani 1 1 d . . . . .
N4 N 0.23852(14) 0.36581(9) 0.02165(9) 0.0147(3) Uani 1 1 d . . . . .
N5 N 0.39897(13) 0.45238(9) 0.08368(9) 0.0131(3) Uani 1 1 d . . . . .
N6 N 0.52435(15) 0.48721(10) 0.12072(11) 0.0175(3) Uani 1 1 d . . . . .
H6A H 0.578(2) 0.4544(14) 0.1004(13) 0.021 Uiso 1 1 d . U . . .
H6B H 0.543(2) 0.4757(14) 0.1742(15) 0.021 Uiso 1 1 d . U . . .
N8 N 0.17562(14) 0.52415(9) 0.57085(9) 0.0134(3) Uani 1 1 d . . . . .
N9 N 0.00675(13) 0.60125(9) 0.43046(9) 0.0117(3) Uani 1 1 d . . . . .
N10 N 0.07937(14) 0.44721(9) 0.42125(9) 0.0120(3) Uani 1 1 d . . . . .
N11 N 0.12372(14) 0.36825(9) 0.40737(9) 0.0125(3) Uani 1 1 d . . . . .
N12 N 0.16888(13) 0.46106(9) 0.32298(9) 0.0116(3) Uani 1 1 d . . . . .
N13 N 0.21022(17) 0.50141(10) 0.26099(10) 0.0162(3) Uani 1 1 d . . . . .
H13A H 0.150(2) 0.4855(13) 0.2141(14) 0.019 Uiso 1 1 d . U . . .
H13B H 0.279(2) 0.4768(14) 0.2594(13) 0.019 Uiso 1 1 d . U . . .
N14 N 0.29529(14) 0.32797(10) 0.25762(9) 0.0151(3) Uani 1 1 d . . . . .
C1 C -0.09865(17) 0.44900(11) 0.15641(11) 0.0134(4) Uani 1 1 d . . . . .
C2 C 0.09452(17) 0.67586(11) 0.09130(11) 0.0145(4) Uani 1 1 d . . . . .
H2 H 0.004746 0.689728 0.073101 0.017 Uiso 1 1 calc R U . . .
C3 C 0.18150(18) 0.73638(11) 0.13567(12) 0.0176(4) Uani 1 1 d . . . . .
H3 H 0.152037 0.790465 0.147425 0.021 Uiso 1 1 calc R U . . .
C4 C 0.31179(18) 0.71602(12) 0.16225(12) 0.0198(4) Uani 1 1 d . . . . .
H4 H 0.373585 0.756322 0.192424 0.024 Uiso 1 1 calc R U . . .
C5 C 0.35222(18) 0.63609(12) 0.14462(12) 0.0181(4) Uani 1 1 d . . . . .
H5 H 0.441434 0.620763 0.162969 0.022 Uiso 1 1 calc R U . . .
C6 C 0.25930(17) 0.57943(11) 0.09968(11) 0.0129(4) Uani 1 1 d . . . . .
C7 C 0.28479(17) 0.49302(11) 0.07598(11) 0.0129(4) Uani 1 1 d . . . . .
C8 C 0.36591(17) 0.37369(11) 0.04886(11) 0.0137(4) Uani 1 1 d . . . . .
C14 C 0.28282(17) 0.53302(11) 0.61144(11) 0.0135(4) Uani 1 1 d . . . . .
C15 C -0.03972(16) 0.67898(11) 0.43738(11) 0.0134(4) Uani 1 1 d . . . . .
H15 H -0.082718 0.687994 0.477812 0.016 Uiso 1 1 calc R U . . .
C16 C -0.02776(17) 0.74697(11) 0.38801(11) 0.0144(4) Uani 1 1 d . . . . .
H16 H -0.061400 0.801324 0.395032 0.017 Uiso 1 1 calc R U . . .
C17 C 0.03389(17) 0.73448(11) 0.32838(11) 0.0147(4) Uani 1 1 d . . . . .
H17 H 0.043723 0.780213 0.294242 0.018 Uiso 1 1 calc R U . . .
C18 C 0.08118(16) 0.65392(11) 0.31927(11) 0.0139(4) Uani 1 1 d . . . . .
H18 H 0.123029 0.643331 0.278523 0.017 Uiso 1 1 calc R U . . .
C19 C 0.06569(16) 0.58959(11) 0.37110(11) 0.0119(3) Uani 1 1 d . . . . .
C20 C 0.10671(16) 0.50173(11) 0.37024(11) 0.0118(3) Uani 1 1 d . . . . .
C21 C 0.17672(16) 0.37740(11) 0.34736(11) 0.0119(3) Uani 1 1 d . . . . .
C22 C 0.23381(16) 0.30755(11) 0.31280(11) 0.0125(4) Uani 1 1 d . . . . .
C23 C 0.34262(18) 0.26333(12) 0.22420(12) 0.0187(4) Uani 1 1 d . . . . .
H23 H 0.387980 0.276472 0.185833 0.022 Uiso 1 1 calc R U . . .
C24 C 0.32947(17) 0.17857(12) 0.24214(12) 0.0177(4) Uani 1 1 d . . . . .
H24 H 0.361380 0.134869 0.214878 0.021 Uiso 1 1 calc R U . . .
C25 C 0.26869(17) 0.15893(12) 0.30079(12) 0.0179(4) Uani 1 1 d . . . . .
H25 H 0.260031 0.101457 0.315611 0.022 Uiso 1 1 calc R U . . .
C26 C 0.22101(17) 0.22429(11) 0.33722(12) 0.0162(4) Uani 1 1 d . . . . .
H26 H 0.180139 0.212754 0.378279 0.019 Uiso 1 1 calc R U . . .
N7 N 0.57729(14) 0.33440(10) 0.04392(9) 0.0178(3) Uani 1 1 d . . . . .
C9 C 0.45766(17) 0.30758(12) 0.04052(11) 0.0155(4) Uani 1 1 d . . . . .
C13 C 0.41782(18) 0.22333(12) 0.02851(12) 0.0200(4) Uani 1 1 d . . . . .
H13 H 0.332833 0.207083 0.027818 0.024 Uiso 1 1 calc R U . . .
C12 C 0.5055(2) 0.16355(14) 0.01756(13) 0.0258(5) Uani 1 1 d . . . . .
H12 H 0.481364 0.105416 0.008386 0.031 Uiso 1 1 calc R U . . .
C10 C 0.66034(19) 0.27538(14) 0.03456(12) 0.0225(4) Uani 1 1 d . . . . .
H10 H 0.745975 0.292747 0.037883 0.027 Uiso 1 1 calc R U . . .
C11 C 0.62875(19) 0.19002(14) 0.02023(12) 0.0257(5) Uani 1 1 d . . . . .
H11 H 0.690546 0.150557 0.012401 0.031 Uiso 1 1 calc R U . . .

loop_
_atom_site_aniso_label
_atom_site_aniso_U_11
_atom_site_aniso_U_22
_atom_site_aniso_U_33
_atom_site_aniso_U_23
_atom_site_aniso_U_13
_atom_site_aniso_U_12
Fe1 0.01002(17) 0.01046(17) 0.01120(18) 0.00005(14) 0.00345(14) 0.00019(13)
Fe2 0.01115(17) 0.00896(17) 0.01007(18) 0.00028(14) 0.00294(14) -0.00010(13)
S1 0.0158(2) 0.0161(2) 0.0149(2) 0.00184(17) 0.00684(18) 0.00184(17)
S2 0.0120(2) 0.0291(3) 0.0196(3) 0.0039(2) 0.00171(18) -0.00198(19)
N1 0.0184(8) 0.0149(8) 0.0167(8) 0.0011(6) 0.0061(7) -0.0001(6)
N2 0.0139(7) 0.0130(7) 0.0118(8) 0.0019(6) 0.0054(6) 0.0001(6)
N3 0.0141(7) 0.0111(7) 0.0149(8) -0.0016(6) 0.0041(6) 0.0014(6)
N4 0.0145(8) 0.0133(7) 0.0162(8) -0.0011(6) 0.0044(6) 0.0031(6)
N5 0.0097(7) 0.0137(7) 0.0152(8) -0.0004(6) 0.0026(6) 0.0006(6)
N6 0.0095(7) 0.0204(9) 0.0202(9) -0.0028(7) 0.0007(7) -0.0016(6)
N8 0.0160(8) 0.0121(7) 0.0126(8) 0.0004(6) 0.0054(6) 0.0000(6)
N9 0.0108(7) 0.0110(7) 0.0116(7) -0.0011(6) 0.0012(6) -0.0019(6)
N10 0.0119(7) 0.0097(7) 0.0136(8) -0.0008(6) 0.0025(6) 0.0000(6)
N11 0.0121(7) 0.0108(7) 0.0139(8) -0.0008(6) 0.0029(6) 0.0005(6)
N12 0.0117(7) 0.0116(7) 0.0120(8) 0.0009(6) 0.0041(6) 0.0002(6)
N13 0.0179(8) 0.0184(8) 0.0153(8) 0.0044(7) 0.0094(7) 0.0017(7)
N14 0.0149(7) 0.0160(8) 0.0151(8) 0.0001(6) 0.0056(6) 0.0022(6)
C1 0.0138(8) 0.0084(8) 0.0151(9) -0.0007(7) 0.0002(7) 0.0012(7)
C2 0.0166(9) 0.0144(9) 0.0140(9) 0.0017(7) 0.0068(7) 0.0029(7)
C3 0.0241(10) 0.0119(9) 0.0183(10) -0.0014(7) 0.0088(8) 0.0011(7)
C4 0.0204(10) 0.0170(9) 0.0200(10) -0.0044(8) 0.0031(8) -0.0042(8)
C5 0.0139(9) 0.0197(9) 0.0191(10) -0.0011(8) 0.0027(7) -0.0009(7)
C6 0.0140(8) 0.0139(9) 0.0114(9) 0.0015(7) 0.0046(7) 0.0016(7)
C7 0.0124(8) 0.0148(9) 0.0108(9) 0.0020(7) 0.0024(7) 0.0010(7)
C8 0.0142(9) 0.0144(9) 0.0118(9) 0.0006(7) 0.0030(7) 0.0012(7)
C14 0.0177(9) 0.0114(8) 0.0136(9) 0.0025(7) 0.0078(7) 0.0012(7)
C15 0.0136(8) 0.0118(9) 0.0137(9) -0.0012(7) 0.0024(7) -0.0002(7)
C16 0.0138(8) 0.0109(8) 0.0163(9) -0.0014(7) 0.0012(7) -0.0009(7)
C17 0.0142(8) 0.0128(9) 0.0142(9) 0.0035(7) 0.0002(7) -0.0021(7)
C18 0.0128(9) 0.0168(9) 0.0116(9) 0.0004(7) 0.0028(7) -0.0026(7)
C19 0.0090(8) 0.0133(9) 0.0113(9) -0.0001(7) 0.0002(7) -0.0004(7)
C20 0.0098(8) 0.0137(9) 0.0105(8) 0.0000(7) 0.0010(7) -0.0015(7)
C21 0.0096(8) 0.0122(8) 0.0120(9) 0.0003(7) 0.0002(7) -0.0001(6)
C22 0.0091(8) 0.0133(8) 0.0128(9) -0.0023(7) -0.0003(7) 0.0004(7)
C23 0.0174(9) 0.0240(10) 0.0149(9) 0.0008(8) 0.0052(8) 0.0052(8)
C24 0.0164(9) 0.0173(9) 0.0166(10) -0.0036(7) 0.0007(7) 0.0069(7)
C25 0.0154(9) 0.0131(9) 0.0220(10) -0.0004(8) 0.0008(8) 0.0019(7)
C26 0.0137(9) 0.0170(9) 0.0178(10) 0.0007(8) 0.0046(7) 0.0005(7)
N7 0.0146(8) 0.0245(9) 0.0132(8) 0.0018(7) 0.0027(6) 0.0049(6)
C9 0.0152(9) 0.0197(9) 0.0102(9) 0.0003(7) 0.0019(7) 0.0047(7)
C13 0.0172(9) 0.0213(10) 0.0194(10) -0.0035(8) 0.0025(8) 0.0048(8)
C12 0.0273(11) 0.0213(10) 0.0236(11) -0.0065(8) -0.0001(9) 0.0095(8)
C10 0.0160(9) 0.0338(11) 0.0167(10) 0.0012(8) 0.0036(8) 0.0087(8)
C11 0.0224(10) 0.0332(12) 0.0180(10) -0.0046(9) 0.0012(8) 0.0162(9)

loop_
_atom_type_symbol
_atom_type_description
_atom_type_scat_dispersion_real
_atom_type_scat_dispersion_imag
_atom_type_scat_source
C C 0.0033 0.0016 'International Tables Vol C Tables 4.2.6.8 and 6.1.1.4'
H H 0.0000 0.0000 'International Tables Vol C Tables 4.2.6.8 and 6.1.1.4'
Fe Fe 0.3463 0.8444 'International Tables Vol C Tables 4.2.6.8 and 6.1.1.4'
N N 0.0061 0.0033 'International Tables Vol C Tables 4.2.6.8 and 6.1.1.4'
S S 0.1246 0.1234 'International Tables Vol C Tables 4.2.6.8 and 6.1.1.4'

loop_
_geom_angle_atom_site_label_1
_geom_angle_atom_site_label_2
_geom_angle_atom_site_label_3
_geom_angle
_geom_angle_site_symmetry_1
_geom_angle_site_symmetry_3
_geom_angle_publ_flag
N1 Fe1 N1 180.0 . 3_565 ?
N1 Fe1 N2 90.07(6) 3_565 . ?
N1 Fe1 N2 90.06(6) . 3_565 ?
N1 Fe1 N2 89.93(6) . . ?
N1 Fe1 N2 89.94(6) 3_565 3_565 ?
N1 Fe1 N3 92.66(6) . . ?
N1 Fe1 N3 87.34(6) 3_565 . ?
N1 Fe1 N3 92.67(6) 3_565 3_565 ?
N1 Fe1 N3 87.33(6) . 3_565 ?
N2 Fe1 N2 180.00(5) 3_565 . ?
N3 Fe1 N2 75.18(5) . . ?
N3 Fe1 N2 104.82(5) . 3_565 ?
N3 Fe1 N2 75.18(5) 3_565 3_565 ?
N3 Fe1 N2 104.82(5) 3_565 . ?
N3 Fe1 N3 180.00(4) . 3_565 ?
N8 Fe2 N8 180.0 3_566 . ?
N8 Fe2 N9 89.59(6) 3_566 . ?
N8 Fe2 N9 89.59(6) . 3_566 ?
N8 Fe2 N9 90.41(6) . . ?
N8 Fe2 N9 90.41(6) 3_566 3_566 ?
N8 Fe2 N10 92.34(6) . 3_566 ?
N8 Fe2 N10 92.34(6) 3_566 . ?
N8 Fe2 N10 87.66(6) . . ?
N8 Fe2 N10 87.66(6) 3_566 3_566 ?
N9 Fe2 N9 180.00(8) . 3_566 ?
N10 Fe2 N9 99.66(6) . 3_566 ?
N10 Fe2 N9 80.34(6) 3_566 3_566 ?
N10 Fe2 N9 80.34(6) . . ?
N10 Fe2 N9 99.66(6) 3_566 . ?
N10 Fe2 N10 180.0 3_566 . ?
C1 N1 Fe1 163.09(14) . . ?
C2 N2 Fe1 125.54(12) . . ?
C2 N2 C6 118.06(15) . . ?
C6 N2 Fe1 116.39(11) . . ?
N4 N3 Fe1 134.74(11) . . ?
C7 N3 Fe1 114.62(11) . . ?
C7 N3 N4 108.96(14) . . ?
C8 N4 N3 106.52(14) . . ?
C7 N5 N6 125.29(15) . . ?
C7 N5 C8 105.79(14) . . ?
C8 N5 N6 128.92(14) . . ?
N5 N6 H6A 104.1(13) . . ?
N5 N6 H6B 105.6(14) . . ?
H6A N6 H6B 107.1(19) . . ?
C14 N8 Fe2 175.20(15) . . ?
C15 N9 Fe2 126.35(12) . . ?
C15 N9 C19 117.43(15) . . ?
C19 N9 Fe2 116.22(11) . . ?
N11 N10 Fe2 137.67(11) . . ?
C20 N10 Fe2 113.80(11) . . ?
C20 N10 N11 108.34(14) . . ?
C21 N11 N10 106.83(14) . . ?
C20 N12 N13 123.83(14) . . ?
C20 N12 C21 105.60(14) . . ?
C21 N12 N13 130.54(15) . . ?
N12 N13 H13A 103.3(14) . . ?
N12 N13 H13B 107.4(15) . . ?
H13A N13 H13B 104(2) . . ?
C23 N14 C22 116.67(16) . . ?
N1 C1 S1 178.33(17) . . ?
N2 C2 H2 118.4 . . ?
N2 C2 C3 123.13(17) . . ?
C3 C2 H2 118.4 . . ?
C2 C3 H3 120.8 . . ?
C4 C3 C2 118.34(17) . . ?
C4 C3 H3 120.8 . . ?
C3 C4 H4 120.2 . . ?
C3 C4 C5 119.64(17) . . ?
C5 C4 H4 120.2 . . ?
C4 C5 H5 120.8 . . ?
C6 C5 C4 118.45(17) . . ?
C6 C5 H5 120.8 . . ?
N2 C6 C5 122.38(16) . . ?
N2 C6 C7 112.05(15) . . ?
C5 C6 C7 125.57(16) . . ?
N3 C7 N5 108.61(15) . . ?
N3 C7 C6 120.91(15) . . ?
N5 C7 C6 130.48(16) . . ?
N4 C8 N5 110.11(15) . . ?
N4 C8 C9 124.19(16) . . ?
N5 C8 C9 125.68(16) . . ?
N8 C14 S2 178.11(17) . . ?
N9 C15 H15 118.6 . . ?
N9 C15 C16 122.86(17) . . ?
C16 C15 H15 118.6 . . ?
C15 C16 H16 120.4 . . ?
C17 C16 C15 119.12(16) . . ?
C17 C16 H16 120.4 . . ?
C16 C17 H17 120.5 . . ?
C16 C17 C18 119.00(16) . . ?
C18 C17 H17 120.5 . . ?
C17 C18 H18 120.8 . . ?
C19 C18 C17 118.31(17) . . ?
C19 C18 H18 120.8 . . ?
N9 C19 C18 123.28(16) . . ?
N9 C19 C20 110.43(15) . . ?
C18 C19 C20 126.29(16) . . ?
N10 C20 N12 109.58(15) . . ?
N10 C20 C19 118.86(16) . . ?
N12 C20 C19 131.53(16) . . ?
N11 C21 N12 109.63(15) . . ?
N11 C21 C22 124.18(16) . . ?
N12 C21 C22 126.19(16) . . ?
N14 C22 C21 117.29(15) . . ?
N14 C22 C26 123.23(16) . . ?
C26 C22 C21 119.47(16) . . ?
N14 C23 H23 118.0 . . ?
N14 C23 C24 123.98(18) . . ?
C24 C23 H23 118.0 . . ?
C23 C24 H24 120.8 . . ?
C23 C24 C25 118.44(17) . . ?
C25 C24 H24 120.8 . . ?
C24 C25 H25 120.6 . . ?
C26 C25 C24 118.77(17) . . ?
C26 C25 H25 120.6 . . ?
C22 C26 H26 120.6 . . ?
C25 C26 C22 118.82(17) . . ?
C25 C26 H26 120.6 . . ?
C10 N7 C9 116.75(17) . . ?
N7 C9 C8 116.20(16) . . ?
N7 C9 C13 123.83(17) . . ?
C13 C9 C8 119.96(16) . . ?
C9 C13 H13 120.9 . . ?
C12 C13 C9 118.17(18) . . ?
C12 C13 H13 120.9 . . ?
C13 C12 H12 120.6 . . ?
C11 C12 C13 118.84(19) . . ?
C11 C12 H12 120.6 . . ?
N7 C10 H10 118.1 . . ?
N7 C10 C11 123.70(18) . . ?
C11 C10 H10 118.1 . . ?
C12 C11 C10 118.69(18) . . ?
C12 C11 H11 120.7 . . ?
C10 C11 H11 120.7 . . ?

loop_
_geom_bond_atom_site_label_1
_geom_bond_atom_site_label_2
_geom_bond_distance
_geom_bond_site_symmetry_2
_geom_bond_publ_flag
Fe1 N1 2.1152(15) . ?
Fe1 N1 2.1153(15) 3_565 ?
Fe1 N2 2.2132(15) 3_565 ?
Fe1 N2 2.2132(15) . ?
Fe1 N3 2.1487(14) . ?
Fe1 N3 2.1487(14) 3_565 ?
Fe2 N8 1.9521(15) 3_566 ?
Fe2 N8 1.9521(15) . ?
Fe2 N9 1.9970(14) 3_566 ?
Fe2 N9 1.9970(14) . ?
Fe2 N10 1.9784(15) . ?
Fe2 N10 1.9784(14) 3_566 ?
S1 C1 1.6294(19) . ?
S2 C14 1.6478(19) . ?
N1 C1 1.169(2) . ?
N2 C2 1.338(2) . ?
N2 C6 1.356(2) . ?
N3 N4 1.373(2) . ?
N3 C7 1.325(2) . ?
N4 C8 1.318(2) . ?
N5 N6 1.419(2) . ?
N5 C7 1.360(2) . ?
N5 C8 1.371(2) . ?
N6 H6A 0.92(2) . ?
N6 H6B 0.89(2) . ?
N8 C14 1.163(2) . ?
N9 C15 1.340(2) . ?
N9 C19 1.359(2) . ?
N10 N11 1.376(2) . ?
N10 C20 1.315(2) . ?
N11 C21 1.321(2) . ?
N12 N13 1.414(2) . ?
N12 C20 1.354(2) . ?
N12 C21 1.374(2) . ?
N13 H13A 0.90(2) . ?
N13 H13B 0.85(2) . ?
N14 C22 1.343(2) . ?
N14 C23 1.339(2) . ?
C2 H2 0.9500 . ?
C2 C3 1.388(3) . ?
C3 H3 0.9500 . ?
C3 C4 1.380(3) . ?
C4 H4 0.9500 . ?
C4 C5 1.392(3) . ?
C5 H5 0.9500 . ?
C5 C6 1.386(2) . ?
C6 C7 1.466(2) . ?
C8 C9 1.472(2) . ?
C15 H15 0.9500 . ?
C15 C16 1.389(2) . ?
C16 H16 0.9500 . ?
C16 C17 1.386(3) . ?
C17 H17 0.9500 . ?
C17 C18 1.392(2) . ?
C18 H18 0.9500 . ?
C18 C19 1.384(2) . ?
C19 C20 1.452(2) . ?
C21 C22 1.467(2) . ?
C22 C26 1.392(3) . ?
C23 H23 0.9500 . ?
C23 C24 1.384(3) . ?
C24 H24 0.9500 . ?
C24 C25 1.385(3) . ?
C25 H25 0.9500 . ?
C25 C26 1.378(3) . ?
C26 H26 0.9500 . ?
N7 C9 1.344(2) . ?
N7 C10 1.334(2) . ?
C9 C13 1.388(3) . ?
C13 H13 0.9500 . ?
C13 C12 1.387(3) . ?
C12 H12 0.9500 . ?
C12 C11 1.383(3) . ?
C10 H10 0.9500 . ?
C10 C11 1.387(3) . ?
C11 H11 0.9500 . ?

loop_
_geom_hbond_atom_site_label_D
_geom_hbond_atom_site_label_H
_geom_hbond_atom_site_label_A
_geom_hbond_distance_DH
_geom_hbond_distance_HA
_geom_hbond_distance_DA
_geom_hbond_angle_DHA
_geom_hbond_site_symmetry_A
_geom_hbond_publ_flag
N6 H6A S1 0.92(2) 2.94(2) 3.3666(16) 109.9(15) 1_655 yes
N6 H6A N7 0.92(2) 2.12(2) 2.873(2) 139.1(18) . yes
N6 H6B S2 0.89(2) 2.65(2) 3.5328(19) 171.3(18) 3_666 yes

loop_
_geom_torsion_atom_site_label_1
_geom_torsion_atom_site_label_2
_geom_torsion_atom_site_label_3
_geom_torsion_atom_site_label_4
_geom_torsion
_geom_torsion_site_symmetry_1
_geom_torsion_site_symmetry_2
_geom_torsion_site_symmetry_3
_geom_torsion_site_symmetry_4
_geom_torsion_publ_flag
Fe1 N2 C2 C3 -178.36(13) . . . . ?
Fe1 N2 C6 C5 178.77(14) . . . . ?
Fe1 N2 C6 C7 -1.73(18) . . . . ?
Fe1 N3 N4 C8 164.73(13) . . . . ?
Fe1 N3 C7 N5 -168.61(11) . . . . ?
Fe1 N3 C7 C6 10.5(2) . . . . ?
Fe2 N9 C15 C16 178.03(13) . . . . ?
Fe2 N9 C19 C18 -178.31(13) . . . . ?
Fe2 N9 C19 C20 2.40(18) . . . . ?
Fe2 N10 N11 C21 -174.75(13) . . . . ?
Fe2 N10 C20 N12 175.61(11) . . . . ?
Fe2 N10 C20 C19 -6.0(2) . . . . ?
N2 C2 C3 C4 -0.2(3) . . . . ?
N2 C6 C7 N3 -5.8(2) . . . . ?
N2 C6 C7 N5 173.04(17) . . . . ?
N3 N4 C8 N5 -0.28(19) . . . . ?
N3 N4 C8 C9 -178.84(16) . . . . ?
N4 N3 C7 N5 -1.17(19) . . . . ?
N4 N3 C7 C6 177.93(15) . . . . ?
N4 C8 C9 N7 157.30(17) . . . . ?
N4 C8 C9 C13 -21.7(3) . . . . ?
N5 C8 C9 N7 -21.0(3) . . . . ?
N5 C8 C9 C13 160.00(18) . . . . ?
N6 N5 C7 N3 -179.07(16) . . . . ?
N6 N5 C7 C6 1.9(3) . . . . ?
N6 N5 C8 N4 179.63(16) . . . . ?
N6 N5 C8 C9 -1.8(3) . . . . ?
N9 C15 C16 C17 0.5(3) . . . . ?
N9 C19 C20 N10 2.4(2) . . . . ?
N9 C19 C20 N12 -179.62(17) . . . . ?
N10 N11 C21 N12 0.78(18) . . . . ?
N10 N11 C21 C22 -178.85(15) . . . . ?
N11 N10 C20 N12 -0.33(19) . . . . ?
N11 N10 C20 C19 178.06(14) . . . . ?
N11 C21 C22 N14 -173.67(16) . . . . ?
N11 C21 C22 C26 7.1(3) . . . . ?
N12 C21 C22 N14 6.8(3) . . . . ?
N12 C21 C22 C26 -172.46(16) . . . . ?
N13 N12 C20 N10 179.12(15) . . . . ?
N13 N12 C20 C19 1.0(3) . . . . ?
N13 N12 C21 N11 -179.15(16) . . . . ?
N13 N12 C21 C22 0.5(3) . . . . ?
N14 C22 C26 C25 -2.8(3) . . . . ?
N14 C23 C24 C25 -2.9(3) . . . . ?
C2 N2 C6 C5 -0.2(3) . . . . ?
C2 N2 C6 C7 179.32(15) . . . . ?
C2 C3 C4 C5 -0.4(3) . . . . ?
C3 C4 C5 C6 0.7(3) . . . . ?
C4 C5 C6 N2 -0.4(3) . . . . ?
C4 C5 C6 C7 -179.84(17) . . . . ?
C5 C6 C7 N3 173.64(18) . . . . ?
C5 C6 C7 N5 -7.5(3) . . . . ?
C6 N2 C2 C3 0.5(3) . . . . ?
C7 N3 N4 C8 0.89(19) . . . . ?
C7 N5 C8 N4 -0.4(2) . . . . ?
C7 N5 C8 C9 178.12(17) . . . . ?
C8 N5 C7 N3 0.97(19) . . . . ?
C8 N5 C7 C6 -178.01(18) . . . . ?
C8 C9 C13 C12 177.39(17) . . . . ?
C15 N9 C19 C18 1.0(2) . . . . ?
C15 N9 C19 C20 -178.28(15) . . . . ?
C15 C16 C17 C18 0.5(3) . . . . ?
C16 C17 C18 C19 -0.7(3) . . . . ?
C17 C18 C19 N9 -0.1(3) . . . . ?
C17 C18 C19 C20 179.10(16) . . . . ?
C18 C19 C20 N10 -176.85(16) . . . . ?
C18 C19 C20 N12 1.1(3) . . . . ?
C19 N9 C15 C16 -1.2(2) . . . . ?
C20 N10 N11 C21 -0.28(18) . . . . ?
C20 N12 C21 N11 -0.97(19) . . . . ?
C20 N12 C21 C22 178.65(16) . . . . ?
C21 N12 C20 N10 0.78(19) . . . . ?
C21 N12 C20 C19 -177.33(17) . . . . ?
C21 C22 C26 C25 176.36(16) . . . . ?
C22 N14 C23 C24 1.2(3) . . . . ?
C23 N14 C22 C21 -177.52(15) . . . . ?
C23 N14 C22 C26 1.7(3) . . . . ?
C23 C24 C25 C26 1.6(3) . . . . ?
C24 C25 C26 C22 1.0(3) . . . . ?
N7 C9 C13 C12 -1.5(3) . . . . ?
N7 C10 C11 C12 -1.8(3) . . . . ?
C9 N7 C10 C11 1.3(3) . . . . ?
C9 C13 C12 C11 0.9(3) . . . . ?
C13 C12 C11 C10 0.6(3) . . . . ?
C10 N7 C9 C8 -178.51(16) . . . . ?
C10 N7 C9 C13 0.4(3) . . . . ?
